data_4116794
loop_
_publ_author_name
'James D. White'
'Peter Hrnciar'
'Alexandre F. T. Yokochi'

_publ_section_title
;
 Tandem Ring-Closing Metathesis Transannular Cyclization as a Route to
 Hydroxylated Pyrrolizidines. Asymmetric Synthesis of (+)-Australine
;
_journal_name_full 'Journal of the American Chemical Society'
_journal_page_first 7359
_journal_page_last 7360
_journal_paper_doi 10.1021/ja9811400
_journal_volume 120
_journal_year 1998
_chemical_formula_sum 'C23 H25 N O5'
_chemical_formula_weight 395.44
_chemical_name_systematic
; 
 ? 
;
_space_group_IT_number 4
_symmetry_cell_setting monoclinic
_symmetry_space_group_name_Hall 'P 2yb'
_symmetry_space_group_name_H-M 'P 1 21 1'
_atom_sites_solution_hydrogens geom
_atom_sites_solution_primary direct
_atom_sites_solution_secondary difmap
_audit_creation_method SHELXL-97
_cell_angle_alpha 90.00
_cell_angle_beta 91.683(4)
_cell_angle_gamma 90.00
_cell_formula_units_Z 4
_cell_length_a 12.7861(5)
_cell_length_b 8.2071(3)
_cell_length_c 19.3197(9)
_cell_measurement_reflns_used 94
_cell_measurement_temperature 296(2)
_cell_measurement_theta_max 34.92
_cell_measurement_theta_min 9.50
_cell_volume 2026.47(14)
_computing_cell_refinement 'XSCANS V2.2'
_computing_data_collection 'XSCANS V2.2'
_computing_data_reduction 'XSCANS V2.2'
_computing_molecular_graphics 'XP V4.2'
_computing_structure_refinement 'SHELXL-97 (Sheldrick, 1997)'
_computing_structure_solution 'SHELXS-97 (Sheldrick, 1990)'
_diffrn_ambient_temperature 296(2)
_diffrn_measured_fraction_theta_full 0.991
_diffrn_measured_fraction_theta_max 0.991
_diffrn_measurement_device_type 'Bruker P4'
_diffrn_measurement_method '\w/2\q scans'
_diffrn_radiation_monochromator graphite
_diffrn_radiation_source 'fine-focus sealed tube'
_diffrn_radiation_type CuK\a
_diffrn_radiation_wavelength 1.54178
_diffrn_reflns_av_R_equivalents 0.0220
_diffrn_reflns_av_sigmaI/netI 0.0286
_diffrn_reflns_limit_h_max 13
_diffrn_reflns_limit_h_min -13
_diffrn_reflns_limit_k_max 8
_diffrn_reflns_limit_k_min -8
_diffrn_reflns_limit_l_max 21
_diffrn_reflns_limit_l_min -21
_diffrn_reflns_number 6002
_diffrn_reflns_theta_full 57.26
_diffrn_reflns_theta_max 57.26
_diffrn_reflns_theta_min 2.29
_diffrn_standards_decay_% none
_diffrn_standards_interval_count 97
_diffrn_standards_number 3
_exptl_absorpt_coefficient_mu 0.746
_exptl_absorpt_correction_T_max 0.9292
_exptl_absorpt_correction_T_min 0.7069
_exptl_absorpt_correction_type Psi-scans
_exptl_crystal_colour Colorless
_exptl_crystal_density_diffrn 1.296
_exptl_crystal_description Plate
_exptl_crystal_F_000 840
_exptl_crystal_size_max 0.50
_exptl_crystal_size_mid 0.40
_exptl_crystal_size_min 0.10
_refine_diff_density_max 0.156
_refine_diff_density_min -0.153
_refine_diff_density_rms 0.032
_refine_ls_abs_structure_details 'Flack H D (1983), Acta Cryst. A39, 876-881'
_refine_ls_abs_structure_Flack 0.0(2)
_refine_ls_extinction_coef 0.00236(19)
_refine_ls_extinction_expression Fc^*^=kFc[1+0.001xFc^2^\l^3^/sin(2\q)]^-1/4^
_refine_ls_extinction_method SHELXL
_refine_ls_goodness_of_fit_ref 1.051
_refine_ls_hydrogen_treatment mixed
_refine_ls_matrix_type full
_refine_ls_number_parameters 590
_refine_ls_number_reflns 5305
_refine_ls_number_restraints 228
_refine_ls_restrained_S_all 1.032
_refine_ls_R_factor_all 0.0475
_refine_ls_R_factor_gt 0.0418
_refine_ls_shift/su_max 0.003
_refine_ls_shift/su_mean 0.000
_refine_ls_structure_factor_coef Fsqd
_refine_ls_weighting_details 'w=1/[\s^2^(Fo^2^)+(0.0552P)^2^+0.5654P] where P=(Fo^2^+2Fc^2^)/3'
_refine_ls_weighting_scheme calc
_refine_ls_wR_factor_gt 0.1061
_refine_ls_wR_factor_ref 0.1116
_reflns_number_gt 4817
_reflns_number_total 5305
_reflns_threshold_expression >2sigma(I)
_cod_data_source_file ja9811400.cif
_cod_data_source_block xl
_cod_depositor_comments
;
The following automatic conversions were performed:

'_refine_ls_weighting_scheme' value 'calc
w=1/[\s^2^(Fo^2^)+(0.0552P)^2^+0.5654P] where P=(Fo^2^+2Fc^2^)/3' was
changed to 'calc'. New tag '_refine_ls_weighting_details' was
created. The value of the new tag was set to
'w=1/[\s^2^(Fo^2^)+(0.0552P)^2^+0.5654P] where P=(Fo^2^+2Fc^2^)/3'.

Automatic conversion script
Id: cif_fix_values 3143 2015-03-26 13:38:13Z robertas 
;
_cod_database_code 4116794

loop_
_symmetry_equiv_pos_as_xyz
'x, y, z'
'-x, y+1/2, -z'

loop_
_atom_site_label
_atom_site_type_symbol
_atom_site_fract_x
_atom_site_fract_y
_atom_site_fract_z
_atom_site_U_iso_or_equiv
_atom_site_adp_type
_atom_site_occupancy
_atom_site_calc_flag
_atom_site_refinement_flags
_atom_site_disorder_assembly
_atom_site_disorder_group
N1 N 0.37421(16) 0.0912(3) 0.89807(11) 0.0523(5) Uani 1 d . . .
O111 O 0.23198(17) -0.0281(3) 0.93885(10) 0.0675(6) Uani 1 d . . .
O112 O 0.3849(2) -0.0704(3) 0.99572(12) 0.0883(8) Uani 1 d . . .
O113 O 0.57854(15) 0.0979(3) 0.74011(11) 0.0757(6) Uani 1 d . . .
C111 C 0.4648(2) 0.1945(5) 0.91371(16) 0.0685(9) Uani 1 d . . .
H11A H 0.5104 0.1397 0.9472 0.0862(17) Uiso 1 calc R . .
H11B H 0.4413 0.2952 0.9345 0.0862(17) Uiso 1 calc R . .
C112 C 0.5256(2) 0.2338(4) 0.85042(17) 0.0697(9) Uani 1 d . . .
H11C H 0.4841 0.3045 0.8202 0.0862(17) Uiso 1 calc R . .
H11D H 0.5890 0.2918 0.8641 0.0862(17) Uiso 1 calc R . .
C113 C 0.5534(2) 0.0842(5) 0.81223(16) 0.0653(8) Uani 1 d . . .
H11E H 0.5961 0.0057 0.8389 0.0862(17) Uiso 1 calc R . .
C114 C 0.4846(2) 0.0127(4) 0.75891(14) 0.0545(7) Uani 1 d . . .
H11F H 0.4891 -0.1062 0.7554 0.0862(17) Uiso 1 calc R . .
C115 C 0.38280(19) 0.0832(4) 0.73317(12) 0.0475(6) Uani 1 d . . .
H11G H 0.3892 0.2014 0.7273 0.0862(17) Uiso 1 calc R . .
C116 C 0.29105(18) 0.0434(3) 0.77964(12) 0.0441(6) Uani 1 d . . .
H11H H 0.2901 -0.0739 0.7890 0.0862(17) Uiso 1 calc R . .
C117 C 0.2903(2) 0.1373(3) 0.84847(13) 0.0496(7) Uani 1 d . . .
H11I H 0.2918 0.2550 0.8399 0.0862(17) Uiso 1 calc R . .
C118 C 0.1948(2) 0.0925(5) 0.88942(15) 0.0678(8) Uani 1 d . . .
H11J H 0.1675 0.1872 0.9129 0.0862(17) Uiso 1 calc R . .
H11K H 0.1401 0.0476 0.8592 0.0862(17) Uiso 1 calc R . .
C119 C 0.3362(3) -0.0068(4) 0.94871(15) 0.0608(8) Uani 1 d . . .
O121 O 0.19474(12) 0.0899(2) 0.74540(8) 0.0471(4) Uani 1 d . . .
C121 C 0.1378(2) -0.0425(4) 0.71392(17) 0.0620(8) Uani 1 d . . .
H12A H 0.1356 -0.1337 0.7458 0.0862(17) Uiso 1 calc R . .
H12B H 0.1723 -0.0780 0.6725 0.0862(17) Uiso 1 calc R . .
C122 C 0.0289(2) 0.0135(4) 0.69572(15) 0.0520(7) Uani 1 d . . .
C123 C -0.0467(2) 0.0211(4) 0.74504(16) 0.0612(8) Uani 1 d . . .
H12C H -0.0291 -0.0050 0.7908 0.0862(17) Uiso 1 calc R . .
C124 C -0.1479(2) 0.0666(4) 0.7278(2) 0.0719(9) Uani 1 d . . .
H12D H -0.1979 0.0702 0.7618 0.0862(17) Uiso 1 calc R . .
C125 C -0.1748(3) 0.1061(5) 0.6614(2) 0.0797(10) Uani 1 d . . .
H12E H -0.2433 0.1358 0.6497 0.0862(17) Uiso 1 calc R . .
C126 C -0.1013(3) 0.1022(5) 0.61194(19) 0.0748(9) Uani 1 d . . .
H12F H -0.1194 0.1311 0.5666 0.0862(17) Uiso 1 calc R . .
C127 C 0.0003(2) 0.0554(4) 0.62858(16) 0.0623(8) Uani 1 d . . .
H12G H 0.0498 0.0522 0.5943 0.0862(17) Uiso 1 calc R . .
O131 O 0.35635(16) 0.0071(3) 0.66764(9) 0.0597(5) Uani 1 d . . .
C131 C 0.4148(2) 0.0671(4) 0.61048(14) 0.0639(8) Uani 1 d . . .
H13A H 0.4065 -0.0081 0.5719 0.0862(17) Uiso 1 calc R . .
H13B H 0.4884 0.0700 0.6240 0.0862(17) Uiso 1 calc R . .
C132 C 0.3813(2) 0.2336(4) 0.58703(14) 0.0564(7) Uani 1 d . . .
C133 C 0.2768(3) 0.2707(5) 0.57842(16) 0.0668(9) Uani 1 d . . .
H13C H 0.2269 0.1933 0.5895 0.0862(17) Uiso 1 calc R . .
C134 C 0.2451(3) 0.4201(5) 0.55372(17) 0.0782(10) Uani 1 d . . .
H13D H 0.1742 0.4428 0.5472 0.0862(17) Uiso 1 calc R . .
C135 C 0.3188(4) 0.5361(5) 0.53866(18) 0.0891(12) Uani 1 d . . .
H13E H 0.2979 0.6384 0.5229 0.0862(17) Uiso 1 calc R . .
C136 C 0.4225(4) 0.5005(5) 0.5469(2) 0.0899(11) Uani 1 d . . .
H13F H 0.4723 0.5784 0.5361 0.0862(17) Uiso 1 calc R . .
C137 C 0.4541(3) 0.3508(5) 0.57110(17) 0.0726(9) Uani 1 d . . .
H13G H 0.5251 0.3280 0.5768 0.0862(17) Uiso 1 calc R . .
N2 N 1.19615(17) 0.0864(3) 0.39260(11) 0.0555(6) Uani 1 d . . .
O211 O 1.0602(2) -0.0165(3) 0.44748(11) 0.0757(6) Uani 1 d . . .
O212 O 1.2212(2) -0.0786(3) 0.48805(13) 0.0958(8) Uani 1 d . . .
O213 O 1.36193(17) 0.0682(3) 0.21571(12) 0.0822(7) Uani 1 d . . .
C211 C 1.2935(2) 0.1765(5) 0.39826(17) 0.0717(9) Uani 1 d . . .
H21A H 1.3427 0.1163 0.4276 0.0862(17) Uiso 1 calc R . .
H21B H 1.2806 0.2804 0.4204 0.0862(17) Uiso 1 calc R . .
C212 C 1.3418(2) 0.2069(4) 0.32913(17) 0.0705(9) Uani 1 d . . .
H21C H 1.2984 0.2825 0.3026 0.0862(17) Uiso 1 calc R . .
H21D H 1.4101 0.2564 0.3365 0.0862(17) Uiso 1 calc R . .
C213 C 1.3531(2) 0.0537(4) 0.28927(17) 0.0672(9) Uani 1 d . . .
H21E H 1.3979 -0.0293 0.3114 0.0862(17) Uiso 1 calc R . .
C214 C 1.2702(2) -0.0086(4) 0.24358(16) 0.0648(8) Uani 1 d . . .
H21F H 1.2686 -0.1275 0.2392 0.0862(17) Uiso 1 calc R . .
C215 C 1.1678(2) 0.0734(4) 0.22793(13) 0.0552(7) Uani 1 d . . .
H21G H 1.1783 0.1908 0.2220 0.0862(17) Uiso 1 calc R . .
C216 C 1.08708(19) 0.0422(3) 0.28385(14) 0.0496(7) Uani 1 d . . .
H21H H 1.0859 -0.0743 0.2949 0.0862(17) Uiso 1 calc R . .
C217 C 1.1047(2) 0.1404(4) 0.35103(13) 0.0516(7) Uani 1 d . . .
H21I H 1.1091 0.2573 0.3410 0.0862(17) Uiso 1 calc R . .
C218 C 1.0176(3) 0.1058(5) 0.40126(17) 0.0797(10) Uani 1 d . . .
H21J H 0.9996 0.2035 0.4265 0.0862(17) Uiso 1 calc R . .
H21K H 0.9555 0.0657 0.3767 0.0862(17) Uiso 1 calc R . .
C219 C 1.1652(3) -0.0086(4) 0.44657(16) 0.0670(9) Uani 1 d . . .
O221 O 0.98610(13) 0.0912(2) 0.25812(10) 0.0572(5) Uani 1 d . . .
C221 C 0.9217(3) -0.0425(4) 0.2356(2) 0.0894(12) Uani 1 d . . .
H22A H 0.9149 -0.1202 0.2730 0.0862(17) Uiso 1 calc R . .
H22B H 0.9535 -0.0976 0.1971 0.0862(17) Uiso 1 calc R . .
C222 C 0.8159(2) 0.0215(4) 0.21356(16) 0.0573(7) Uani 1 d . . .
C223 C 0.7359(3) 0.0318(4) 0.25936(17) 0.0687(9) Uani 1 d . . .
H22C H 0.7488 0.0064 0.3057 0.0862(17) Uiso 1 calc R . .
C224 C 0.6379(3) 0.0788(5) 0.2379(2) 0.0806(10) Uani 1 d . . .
H22D H 0.5846 0.0834 0.2696 0.0862(17) Uiso 1 calc R . .
C225 C 0.6176(3) 0.1189(4) 0.1707(2) 0.0796(10) Uani 1 d . . .
H22E H 0.5504 0.1495 0.1562 0.0862(17) Uiso 1 calc R . .
C226 C 0.6947(3) 0.1140(4) 0.12544(19) 0.0764(10) Uani 1 d . . .
H22F H 0.6811 0.1439 0.0796 0.0862(17) Uiso 1 calc R . .
C227 C 0.7939(3) 0.0653(4) 0.14583(16) 0.0676(9) Uani 1 d . . .
H22G H 0.8465 0.0618 0.1136 0.0862(17) Uiso 1 calc R . .
O231 O 1.12252(19) 0.0047(3) 0.16582(10) 0.0793(7) Uani 1 d . . .
C231 C 1.1629(18) 0.035(2) 0.1024(13) 0.083(5) Uani 0.50(3) d PDU A 1
H23A H 1.1197 -0.0185 0.0672 0.100 Uiso 0.50(3) calc PR A 1
H23B H 1.2324 -0.0115 0.1011 0.100 Uiso 0.50(3) calc PR A 1
C232 C 1.1697(14) 0.212(2) 0.085(2) 0.075(5) Uani 0.50(3) d PDU A 1
C233 C 1.0816(15) 0.309(2) 0.0804(12) 0.086(5) Uani 0.50(3) d PDU A 1
H233 H 1.0182 0.2646 0.0932 0.103 Uiso 0.50(3) calc PR A 1
C234 C 1.0825(16) 0.469(2) 0.0579(12) 0.092(5) Uani 0.50(3) d PDU A 1
H234 H 1.0210 0.5288 0.0546 0.110 Uiso 0.50(3) calc PR A 1
C235 C 1.1763(17) 0.5366(19) 0.0406(9) 0.084(4) Uani 0.50(3) d PDU A 1
H235 H 1.1793 0.6447 0.0263 0.101 Uiso 0.50(3) calc PR A 1
C236 C 1.2660(14) 0.443(2) 0.0445(9) 0.086(4) Uani 0.50(3) d PDU A 1
H236 H 1.3294 0.4897 0.0326 0.104 Uiso 0.50(3) calc PR A 1
C237 C 1.2636(13) 0.282(2) 0.0658(9) 0.074(4) Uani 0.50(3) d PDU A 1
H237 H 1.3248 0.2208 0.0673 0.089 Uiso 0.50(3) calc PR A 1
C241 C 1.1935(17) 0.0458(19) 0.1058(10) 0.069(4) Uani 0.50(3) d PDU A 2
H24A H 1.2662 0.0368 0.1209 0.083 Uiso 0.50(3) calc PR A 2
H24B H 1.1809 -0.0302 0.0680 0.083 Uiso 0.50(3) calc PR A 2
C242 C 1.1709(14) 0.216(2) 0.082(2) 0.072(4) Uani 0.50(3) d PDU A 2
C243 C 1.0696(13) 0.271(2) 0.0677(11) 0.077(4) Uani 0.50(3) d PDU A 2
H243 H 1.0138 0.1991 0.0716 0.093 Uiso 0.50(3) calc PR A 2
C244 C 1.0508(14) 0.430(2) 0.0483(10) 0.089(4) Uani 0.50(3) d PDU A 2
H244 H 0.9829 0.4652 0.0381 0.106 Uiso 0.50(3) calc PR A 2
C245 C 1.1330(16) 0.536(2) 0.0441(13) 0.096(5) Uani 0.50(3) d PDU A 2
H245 H 1.1194 0.6440 0.0318 0.115 Uiso 0.50(3) calc PR A 2
C246 C 1.2351(15) 0.489(2) 0.0574(11) 0.097(5) Uani 0.50(3) d PDU A 2
H246 H 1.2904 0.5619 0.0531 0.117 Uiso 0.50(3) calc PR A 2
C247 C 1.2521(13) 0.328(2) 0.0775(11) 0.084(5) Uani 0.50(3) d PDU A 2
H247 H 1.3199 0.2945 0.0886 0.101 Uiso 0.50(3) calc PR A 2

loop_
_atom_site_aniso_label
_atom_site_aniso_U_11
_atom_site_aniso_U_22
_atom_site_aniso_U_33
_atom_site_aniso_U_23
_atom_site_aniso_U_13
_atom_site_aniso_U_12
N1 0.0483(12) 0.0575(14) 0.0506(12) 0.0049(12) -0.0049(9) 0.0042(12)
O111 0.0703(14) 0.0727(15) 0.0603(12) 0.0053(11) 0.0145(10) -0.0067(11)
O112 0.1104(19) 0.0902(19) 0.0635(14) 0.0203(13) -0.0089(13) 0.0254(16)
O113 0.0513(11) 0.0992(17) 0.0774(13) 0.0029(14) 0.0170(9) -0.0080(13)
C111 0.0580(18) 0.078(2) 0.068(2) -0.0068(17) -0.0076(15) -0.0067(17)
C112 0.0566(18) 0.073(2) 0.079(2) 0.0010(18) -0.0053(16) -0.0127(17)
C113 0.0454(15) 0.080(2) 0.0704(18) 0.0113(19) 0.0017(13) 0.0046(17)
C114 0.0458(16) 0.0553(17) 0.0630(17) 0.0010(14) 0.0137(13) 0.0010(13)
C115 0.0513(14) 0.0441(15) 0.0474(14) -0.0008(14) 0.0046(11) -0.0002(14)
C116 0.0423(14) 0.0426(16) 0.0473(14) 0.0048(11) 0.0004(11) 0.0032(11)
C117 0.0458(14) 0.0524(19) 0.0503(15) -0.0022(13) -0.0020(12) 0.0054(12)
C118 0.0558(16) 0.093(2) 0.0547(16) 0.0042(19) 0.0075(13) 0.0092(19)
C119 0.072(2) 0.0561(19) 0.0540(17) 0.0002(15) 0.0052(15) 0.0067(17)
O121 0.0412(9) 0.0418(10) 0.0577(10) 0.0000(9) -0.0070(7) 0.0020(9)
C121 0.0515(17) 0.0501(18) 0.083(2) -0.0111(16) -0.0144(15) -0.0028(14)
C122 0.0475(15) 0.0456(16) 0.0627(17) -0.0040(13) -0.0043(13) -0.0066(13)
C123 0.0658(19) 0.0588(18) 0.0591(17) -0.0054(14) 0.0030(14) -0.0056(15)
C124 0.0542(18) 0.061(2) 0.101(3) -0.015(2) 0.0126(17) -0.0025(17)
C125 0.0569(19) 0.054(2) 0.127(3) -0.007(2) -0.020(2) 0.0023(17)
C126 0.084(2) 0.057(2) 0.082(2) 0.0093(18) -0.0263(19) -0.0065(19)
C127 0.0639(19) 0.059(2) 0.0640(17) 0.0012(15) 0.0002(14) -0.0127(15)
O131 0.0725(12) 0.0609(13) 0.0461(10) -0.0042(10) 0.0091(9) -0.0076(10)
C131 0.0678(18) 0.075(2) 0.0494(15) 0.0049(16) 0.0140(13) 0.0087(17)
C132 0.0602(19) 0.065(2) 0.0442(15) -0.0037(14) 0.0054(13) 0.0022(16)
C133 0.064(2) 0.078(2) 0.0591(18) 0.0011(17) 0.0127(15) 0.0071(18)
C134 0.082(2) 0.092(3) 0.061(2) -0.0040(19) 0.0092(18) 0.025(2)
C135 0.130(4) 0.072(3) 0.066(2) 0.0077(18) 0.001(2) 0.024(3)
C136 0.111(3) 0.075(3) 0.083(2) 0.010(2) -0.004(2) -0.017(2)
C137 0.070(2) 0.082(3) 0.066(2) 0.0022(18) -0.0016(17) -0.0058(19)
N2 0.0565(13) 0.0566(14) 0.0533(12) 0.0055(12) 0.0014(10) 0.0042(13)
O211 0.0943(18) 0.0721(16) 0.0618(13) 0.0103(12) 0.0189(11) -0.0136(13)
O212 0.139(2) 0.0723(17) 0.0741(16) 0.0165(13) -0.0333(16) -0.0019(16)
O213 0.0687(13) 0.0958(19) 0.0842(15) 0.0011(14) 0.0358(11) 0.0051(14)
C211 0.0635(19) 0.082(2) 0.069(2) -0.0027(18) -0.0044(15) -0.0093(18)
C212 0.0541(18) 0.077(3) 0.081(2) 0.0074(18) 0.0042(15) -0.0112(17)
C213 0.0531(17) 0.073(2) 0.077(2) 0.0099(17) 0.0157(15) 0.0084(16)
C214 0.0650(19) 0.056(2) 0.075(2) 0.0012(17) 0.0239(16) 0.0019(16)
C215 0.0605(16) 0.0552(18) 0.0502(15) -0.0031(15) 0.0051(12) -0.0048(16)
C216 0.0445(14) 0.0476(17) 0.0565(15) 0.0088(12) 0.0015(11) -0.0011(12)
C217 0.0492(15) 0.0533(18) 0.0527(16) 0.0034(13) 0.0090(12) 0.0063(12)
C218 0.075(2) 0.096(3) 0.070(2) 0.014(2) 0.0252(16) 0.011(2)
C219 0.097(3) 0.0486(19) 0.0551(18) -0.0002(16) -0.0020(17) -0.0028(19)
O221 0.0465(10) 0.0414(10) 0.0831(13) 0.0039(11) -0.0093(9) -0.0001(10)
C221 0.064(2) 0.048(2) 0.155(4) 0.003(2) -0.029(2) -0.0057(17)
C222 0.0515(16) 0.0422(15) 0.078(2) -0.0034(14) -0.0057(14) -0.0075(13)
C223 0.088(2) 0.058(2) 0.0600(18) 0.0029(15) 0.0017(16) -0.0098(17)
C224 0.060(2) 0.068(2) 0.116(3) -0.013(2) 0.030(2) -0.010(2)
C225 0.065(2) 0.058(2) 0.115(3) -0.008(2) -0.018(2) 0.0008(18)
C226 0.104(3) 0.055(2) 0.069(2) 0.0032(17) -0.020(2) -0.007(2)
C227 0.076(2) 0.059(2) 0.0687(19) 0.0013(17) 0.0157(16) -0.0118(18)
O231 0.1048(17) 0.0818(16) 0.0515(12) -0.0054(12) 0.0041(12) -0.0246(14)
C231 0.088(11) 0.093(8) 0.068(7) -0.011(5) 0.005(6) -0.019(6)
C232 0.087(8) 0.090(8) 0.048(9) -0.010(7) 0.002(8) -0.007(8)
C233 0.105(8) 0.090(9) 0.063(9) -0.007(7) 0.027(6) -0.009(7)
C234 0.107(11) 0.081(9) 0.089(9) 0.005(7) 0.030(8) -0.003(8)
C235 0.118(14) 0.078(7) 0.057(6) 0.010(5) 0.015(9) -0.009(8)
C236 0.112(8) 0.088(9) 0.060(5) -0.002(6) 0.005(6) -0.027(7)
C237 0.092(7) 0.082(8) 0.049(5) -0.008(6) 0.004(4) -0.016(5)
C241 0.089(9) 0.088(8) 0.031(4) -0.009(5) 0.012(5) -0.002(6)
C242 0.089(8) 0.090(8) 0.037(7) 0.000(7) 0.013(7) -0.012(8)
C243 0.076(6) 0.096(9) 0.061(7) -0.017(6) 0.016(5) -0.017(5)
C244 0.092(8) 0.113(11) 0.061(6) -0.015(7) 0.005(6) 0.002(7)
C245 0.098(12) 0.101(9) 0.087(8) 0.005(7) -0.005(9) -0.008(8)
C246 0.102(11) 0.099(10) 0.089(10) 0.007(8) -0.031(7) -0.016(9)
C247 0.082(7) 0.098(9) 0.071(8) 0.000(7) -0.028(6) -0.007(6)

loop_
_atom_type_symbol
_atom_type_description
_atom_type_scat_dispersion_real
_atom_type_scat_dispersion_imag
_atom_type_scat_source
C C 0.0181 0.0091 'International Tables Vol C Tables 4.2.6.8 and 6.1.1.4'
H H 0.0000 0.0000 'International Tables Vol C Tables 4.2.6.8 and 6.1.1.4'
N N 0.0311 0.0180 'International Tables Vol C Tables 4.2.6.8 and 6.1.1.4'
O O 0.0492 0.0322 'International Tables Vol C Tables 4.2.6.8 and 6.1.1.4'

loop_
_geom_angle_atom_site_label_1
_geom_angle_atom_site_label_2
_geom_angle_atom_site_label_3
_geom_angle
C119 N1 C111 119.4(2)
C119 N1 C117 110.5(2)
C111 N1 C117 123.1(2)
C119 O111 C118 108.0(2)
C113 O113 C114 60.64(18)
N1 C111 C112 112.5(3)
C113 C112 C111 111.4(3)
O113 C113 C114 59.73(18)
O113 C113 C112 118.7(3)
C114 C113 C112 122.4(3)
O113 C114 C113 59.63(18)
O113 C114 C115 116.8(2)
C113 C114 C115 125.5(3)
O131 C115 C114 107.7(2)
O131 C115 C116 104.9(2)
C114 C115 C116 113.3(2)
O121 C116 C115 109.57(19)
O121 C116 C117 103.79(19)
C115 C116 C117 115.1(2)
N1 C117 C118 100.4(2)
N1 C117 C116 114.3(2)
C118 C117 C116 110.8(2)
O111 C118 C117 104.8(2)
O112 C119 O111 122.4(3)
O112 C119 N1 127.4(3)
O111 C119 N1 110.2(3)
C116 O121 C121 114.4(2)
O121 C121 C122 108.9(2)
C123 C122 C127 117.8(3)
C123 C122 C121 121.2(3)
C127 C122 C121 121.0(3)
C124 C123 C122 121.2(3)
C125 C124 C123 120.2(3)
C124 C125 C126 119.8(3)
C125 C126 C127 120.5(3)
C122 C127 C126 120.5(3)
C131 O131 C115 114.3(2)
O131 C131 C132 113.2(2)
C133 C132 C137 118.6(3)
C133 C132 C131 120.4(3)
C137 C132 C131 121.0(3)
C134 C133 C132 121.0(3)
C133 C134 C135 119.6(4)
C136 C135 C134 119.8(4)
C135 C136 C137 120.5(4)
C136 C137 C132 120.5(4)
C219 N2 C211 120.0(3)
C219 N2 C217 110.2(2)
C211 N2 C217 123.7(3)
C219 O211 C218 108.5(2)
C213 O213 C214 60.50(19)
N2 C211 C212 113.0(3)
C213 C212 C211 111.6(3)
O213 C213 C214 60.3(2)
O213 C213 C212 117.1(3)
C214 C213 C212 122.2(3)
O213 C214 C213 59.2(2)
O213 C214 C215 116.3(3)
C213 C214 C215 125.7(3)
O231 C215 C214 108.8(3)
O231 C215 C216 105.1(2)
C214 C215 C216 112.6(2)
O221 C216 C215 109.1(2)
O221 C216 C217 104.7(2)
C215 C216 C217 114.9(2)
N2 C217 C218 100.4(2)
N2 C217 C216 113.4(2)
C218 C217 C216 110.3(3)
O211 C218 C217 104.8(2)
O212 C219 O211 122.8(3)
O212 C219 N2 126.8(4)
O211 C219 N2 110.4(3)
C216 O221 C221 113.3(2)
O221 C221 C222 108.9(3)
C223 C222 C227 117.4(3)
C223 C222 C221 121.4(3)
C227 C222 C221 121.1(3)
C224 C223 C222 121.1(3)
C225 C224 C223 120.5(3)
C226 C225 C224 119.6(3)
C225 C226 C227 120.8(3)
C226 C227 C222 120.5(3)
C231 O231 C215 121.6(10)
C231 O231 C241 14.6(15)
C215 O231 C241 108.3(8)
O231 C231 C232 114(2)
C233 C232 C237 117.1(12)
C233 C232 C231 121.4(13)
C237 C232 C231 121.2(13)
C234 C233 C232 123.5(13)
C235 C234 C233 118.6(12)
C234 C235 C236 119.5(11)
C235 C236 C237 121.3(12)
C236 C237 C232 120.0(12)
C242 C241 O231 109.2(16)
C243 C242 C247 118.1(11)
C243 C242 C241 122.0(13)
C247 C242 C241 119.8(14)
C244 C243 C242 120.7(12)
C245 C244 C243 119.5(13)
C244 C245 C246 122.3(14)
C245 C246 C247 117.2(13)
C242 C247 C246 122.2(12)

loop_
_geom_bond_atom_site_label_1
_geom_bond_atom_site_label_2
_geom_bond_distance
N1 C119 1.367(4)
N1 C111 1.459(4)
N1 C117 1.467(3)
O111 C119 1.352(4)
O111 C118 1.446(4)
O112 C119 1.205(4)
O113 C113 1.443(4)
O113 C114 1.445(3)
C111 C112 1.503(4)
C112 C113 1.482(5)
C113 C114 1.458(4)
C114 C115 1.496(4)
C115 O131 1.443(3)
C115 C116 1.533(3)
C116 O121 1.432(3)
C116 C117 1.537(4)
C117 C118 1.519(4)
O121 C121 1.433(3)
C121 C122 1.499(4)
C122 C123 1.379(4)
C122 C127 1.381(4)
C123 C124 1.377(4)
C124 C125 1.359(5)
C125 C126 1.360(5)
C126 C127 1.383(5)
O131 C131 1.438(3)
C131 C132 1.499(5)
C132 C133 1.376(4)
C132 C137 1.379(5)
C133 C134 1.373(5)
C134 C135 1.377(6)
C135 C136 1.363(5)
C136 C137 1.371(6)
N2 C219 1.369(4)
N2 C211 1.449(4)
N2 C217 1.468(3)
O211 C219 1.345(4)
O211 C218 1.440(4)
O212 C219 1.204(4)
O213 C213 1.434(4)
O213 C214 1.449(4)
C211 C212 1.509(4)
C212 C213 1.483(5)
C213 C214 1.453(5)
C214 C215 1.495(4)
C215 O231 1.433(3)
C215 C216 1.537(4)
C216 O221 1.428(3)
C216 C217 1.539(4)
C217 C218 1.525(4)
O221 C221 1.432(4)
C221 C222 1.502(4)
C222 C223 1.374(4)
C222 C227 1.378(4)
C223 C224 1.364(5)
C224 C225 1.358(5)
C225 C226 1.337(5)
C226 C227 1.377(5)
O231 C231 1.37(2)
O231 C241 1.531(19)
C231 C232 1.493(12)
C232 C233 1.380(11)
C232 C237 1.390(12)
C233 C234 1.379(12)
C234 C235 1.374(12)
C235 C236 1.378(12)
C236 C237 1.387(13)
C241 C242 1.502(11)
C242 C243 1.389(12)
C242 C247 1.389(12)
C243 C244 1.380(12)
C244 C245 1.369(12)
C245 C246 1.379(13)
C246 C247 1.393(13)

loop_
_geom_torsion_atom_site_label_1
_geom_torsion_atom_site_label_2
_geom_torsion_atom_site_label_3
_geom_torsion_atom_site_label_4
_geom_torsion
C119 N1 C111 C112 154.1(3)
C117 N1 C111 C112 -58.1(4)
N1 C111 C112 C113 -52.5(4)
C114 O113 C113 C112 -112.9(3)
C111 C112 C113 O113 158.8(2)
C111 C112 C113 C114 88.3(4)
C113 O113 C114 C115 117.2(3)
C112 C113 C114 O113 106.7(3)
O113 C113 C114 C115 -103.0(3)
C112 C113 C114 C115 3.7(4)
O113 C114 C115 O131 91.8(3)
C113 C114 C115 O131 162.2(3)
O113 C114 C115 C116 -152.6(2)
C113 C114 C115 C116 -82.2(3)
O131 C115 C116 O121 -52.7(3)
C114 C115 C116 O121 -169.9(2)
O131 C115 C116 C117 -169.1(2)
C114 C115 C116 C117 73.7(3)
C119 N1 C117 C118 15.7(3)
C111 N1 C117 C118 -134.6(3)
C119 N1 C117 C116 -102.9(3)
C111 N1 C117 C116 106.7(3)
O121 C116 C117 N1 171.2(2)
C115 C116 C117 N1 -69.0(3)
O121 C116 C117 C118 58.6(3)
C115 C116 C117 C118 178.4(2)
C119 O111 C118 C117 23.9(3)
N1 C117 C118 O111 -23.1(3)
C116 C117 C118 O111 98.1(3)
C118 O111 C119 O112 166.8(3)
C118 O111 C119 N1 -14.4(3)
C111 N1 C119 O112 -31.3(5)
C117 N1 C119 O112 177.1(3)
C111 N1 C119 O111 149.9(3)
C117 N1 C119 O111 -1.7(3)
C115 C116 O121 C121 100.9(3)
C117 C116 O121 C121 -135.7(2)
C116 O121 C121 C122 166.2(2)
O121 C121 C122 C123 -80.2(3)
O121 C121 C122 C127 101.4(3)
C127 C122 C123 C124 0.9(5)
C121 C122 C123 C124 -177.5(3)
C122 C123 C124 C125 -0.4(5)
C123 C124 C125 C126 -0.6(5)
C124 C125 C126 C127 1.1(6)
C123 C122 C127 C126 -0.4(5)
C121 C122 C127 C126 178.0(3)
C125 C126 C127 C122 -0.6(5)
C114 C115 O131 C131 -76.4(3)
C116 C115 O131 C131 162.6(2)
C115 O131 C131 C132 -73.7(3)
O131 C131 C132 C133 -45.5(4)
O131 C131 C132 C137 137.0(3)
C137 C132 C133 C134 0.8(5)
C131 C132 C133 C134 -176.8(3)
C132 C133 C134 C135 -1.4(5)
C133 C134 C135 C136 1.4(5)
C134 C135 C136 C137 -0.9(6)
C135 C136 C137 C132 0.3(6)
C133 C132 C137 C136 -0.3(5)
C131 C132 C137 C136 177.3(3)
C219 N2 C211 C212 152.5(3)
C217 N2 C211 C212 -57.5(4)
N2 C211 C212 C213 -52.6(4)
C214 O213 C213 C212 -113.4(3)
C211 C212 C213 O213 158.4(3)
C211 C212 C213 C214 88.0(4)
C213 O213 C214 C215 117.6(3)
C212 C213 C214 O213 105.1(3)
O213 C213 C214 C215 -101.9(3)
C212 C213 C214 C215 3.2(5)
O213 C214 C215 O231 91.9(3)
C213 C214 C215 O231 161.6(3)
O213 C214 C215 C216 -152.0(3)
C213 C214 C215 C216 -82.3(4)
O231 C215 C216 O221 -48.5(3)
C214 C215 C216 O221 -166.8(2)
O231 C215 C216 C217 -165.7(2)
C214 C215 C216 C217 76.0(3)
C219 N2 C217 C218 16.4(3)
C211 N2 C217 C218 -136.0(3)
C219 N2 C217 C216 -101.3(3)
C211 N2 C217 C216 106.3(3)
O221 C216 C217 N2 169.5(2)
C215 C216 C217 N2 -70.9(3)
O221 C216 C217 C218 57.7(3)
C215 C216 C217 C218 177.4(3)
C219 O211 C218 C217 22.7(4)
N2 C217 C218 O211 -22.8(3)
C216 C217 C218 O211 97.1(3)
C218 O211 C219 O212 168.0(3)
C218 O211 C219 N2 -12.6(3)
C211 N2 C219 O212 -30.4(5)
C217 N2 C219 O212 176.0(3)
C211 N2 C219 O211 150.3(3)
C217 N2 C219 O211 -3.4(3)
C215 C216 O221 C221 101.7(3)
C217 C216 O221 C221 -134.8(3)
C216 O221 C221 C222 176.7(3)
O221 C221 C222 C223 -91.4(4)
O221 C221 C222 C227 91.5(4)
C227 C222 C223 C224 2.0(5)
C221 C222 C223 C224 -175.2(3)
C222 C223 C224 C225 -1.0(5)
C223 C224 C225 C226 -0.8(6)
C224 C225 C226 C227 1.5(6)
C225 C226 C227 C222 -0.4(5)
C223 C222 C227 C226 -1.3(5)
C221 C222 C227 C226 175.9(3)
C214 C215 O231 C231 -71.5(10)
C216 C215 O231 C231 167.7(10)
C214 C215 O231 C241 -64.7(7)
C216 C215 O231 C241 174.4(7)
C215 O231 C231 C232 -56(2)
C241 O231 C231 C232 -82(5)
O231 C231 C232 C233 -61(4)
O231 C231 C232 C237 126(3)
C237 C232 C233 C234 0(5)
C231 C232 C233 C234 -174(3)
C232 C233 C234 C235 -2(3)
C233 C234 C235 C236 1(3)
C234 C235 C236 C237 0(3)
C235 C236 C237 C232 -1(3)
C233 C232 C237 C236 1(4)
C231 C232 C237 C236 175(3)
C231 O231 C241 C242 76(5)
C215 O231 C241 C242 -81.0(18)
O231 C241 C242 C243 -49(4)
O231 C241 C242 C247 126(3)
C247 C242 C243 C244 2(4)
C241 C242 C243 C244 177(2)
C242 C243 C244 C245 -1(3)
C243 C244 C245 C246 1(3)
C244 C245 C246 C247 -2(3)
C243 C242 C247 C246 -3(5)
C241 C242 C247 C246 -178(2)
C245 C246 C247 C242 3(3)
